data_8100818
loop_
_publ_author_name
'Mattausch, Hansj\"urgen'
'Oeckler, Oliver'
'Simon, Arndt'

_publ_section_title
;
Crystal structure of triterbium tribromide monosilicide, Tb~3~Br~3~Si
;
_journal_issue 4
_journal_name_full 'Zeitschrift f\"ur Kristallographie - New Crystal Structures'
_journal_page_first 459
_journal_page_last 459
_journal_volume 217
_journal_year 2002
_chemical_formula_structural 'Tb3 Br3 Si'
_chemical_formula_sum 'Br3 Si Tb3'
_chemical_formula_weight 744.58
_chemical_name_common Triterbium-tribromide-monosilicide
_space_group_IT_number 214
_symmetry_cell_setting cubic
_symmetry_space_group_name_Hall 'I 4bd 2c 3'
_symmetry_space_group_name_H-M 'I 41 3 2'
_cell_angle_alpha 90.00
_cell_angle_beta 90.00
_cell_angle_gamma 90.00
_cell_formula_units_Z 8
_cell_length_a 11.4674(8)
_cell_length_b 11.4674(8)
_cell_length_c 11.4674(8)
_cell_measurement_temperature 293(2)
_cell_volume 1507.98(18)
_diffrn_ambient_temperature 293(2)
_exptl_crystal_density_diffrn 6.559
_cod_original_formula_sum 'Br3 Si1 Tb3'
_cod_database_code 8100818

loop_
_symmetry_equiv_pos_as_xyz
'x, y, z'
'-x+1/2, -y, z+1/2'
'-x, y+1/2, -z+1/2'
'x+1/2, -y+1/2, -z'
'z, x, y'
'z+1/2, -x+1/2, -y'
'-z+1/2, -x, y+1/2'
'-z, x+1/2, -y+1/2'
'y, z, x'
'-y, z+1/2, -x+1/2'
'y+1/2, -z+1/2, -x'
'-y+1/2, -z, x+1/2'
'y+3/4, x+1/4, -z+1/4'
'-y+3/4, -x+3/4, -z+3/4'
'y+1/4, -x+1/4, z+3/4'
'-y+1/4, x+3/4, z+1/4'
'x+3/4, z+1/4, -y+1/4'
'-x+1/4, z+3/4, y+1/4'
'-x+3/4, -z+3/4, -y+3/4'
'x+1/4, -z+1/4, y+3/4'
'z+3/4, y+1/4, -x+1/4'
'z+1/4, -y+1/4, x+3/4'
'-z+1/4, y+3/4, x+1/4'
'-z+3/4, -y+3/4, -x+3/4'
'x+1/2, y+1/2, z+1/2'
'-x+1, -y+1/2, z+1'
'-x+1/2, y+1, -z+1'
'x+1, -y+1, -z+1/2'
'z+1/2, x+1/2, y+1/2'
'z+1, -x+1, -y+1/2'
'-z+1, -x+1/2, y+1'
'-z+1/2, x+1, -y+1'
'y+1/2, z+1/2, x+1/2'
'-y+1/2, z+1, -x+1'
'y+1, -z+1, -x+1/2'
'-y+1, -z+1/2, x+1'
'y+5/4, x+3/4, -z+3/4'
'-y+5/4, -x+5/4, -z+5/4'
'y+3/4, -x+3/4, z+5/4'
'-y+3/4, x+5/4, z+3/4'
'x+5/4, z+3/4, -y+3/4'
'-x+3/4, z+5/4, y+3/4'
'-x+5/4, -z+5/4, -y+5/4'
'x+3/4, -z+3/4, y+5/4'
'z+5/4, y+3/4, -x+3/4'
'z+3/4, -y+3/4, x+5/4'
'-z+3/4, y+5/4, x+3/4'
'-z+5/4, -y+5/4, -x+5/4'

loop_
_atom_site_label
_atom_site_type_symbol
_atom_site_fract_x
_atom_site_fract_y
_atom_site_fract_z
_atom_site_U_iso_or_equiv
_atom_site_adp_type
_atom_site_occupancy
_atom_site_symmetry_multiplicity
_atom_site_Wyckoff_symbol
_atom_site_calc_flag
_atom_site_refinement_flags
_atom_site_disorder_assembly
_atom_site_disorder_group
Tb1 Tb 0.1250 0.114327(17) 0.364327(17) 0.00900(12) Uani 1 24 g d S . .
Br1 Br 0.1250 0.38304(4) -0.13304(4) 0.01228(16) Uani 1 24 h d S . .
Si1 Si 0.1250 0.1250 0.1250 0.0078(5) Uani 1 8 a d S . .

loop_
_atom_site_aniso_label
_atom_site_aniso_U_11
_atom_site_aniso_U_22
_atom_site_aniso_U_33
_atom_site_aniso_U_23
_atom_site_aniso_U_13
_atom_site_aniso_U_12
Tb1 0.01116(14) 0.00792(12) 0.00792(12) -0.00040(7) 0.00023(5) -0.00023(5)
Br1 0.0087(2) 0.01408(18) 0.01408(18) 0.0024(2) 0.00092(9) 0.00092(9)
Si1 0.0078(5) 0.0078(5) 0.0078(5) 0.0004(4) 0.0004(4) 0.0004(4)

loop_
_geom_bond_atom_site_label_1
_geom_bond_atom_site_label_2
_geom_bond_distance
_geom_bond_site_symmetry_2
_geom_bond_publ_flag
Tb1 Si1 2.7472(3) . ?
Tb1 Si1 2.7472(3) 28_445 ?
Tb1 Br1 2.9694(5) 35_445 ?
Tb1 Br1 2.9694(5) 5 ?
Tb1 Br1 2.9984(3) 12 ?
Tb1 Br1 2.9983(3) 31_454 ?
Tb1 Tb1 3.7082(6) 28_445 ?
Tb1 Tb1 3.8890(4) 36_454 ?
Tb1 Tb1 3.8890(4) 30_445 ?
Tb1 Tb1 3.9706(3) 10_545 ?
Tb1 Tb1 3.9706(3) 7 ?
Tb1 Tb1 3.9706(3) 9 ?
Br1 Tb1 2.9694(5) 9 ?
Br1 Tb1 2.9694(5) 32_544 ?
Br1 Tb1 2.9984(3) 34_544 ?
Br1 Tb1 2.9984(3) 6_455 ?
Si1 Tb1 2.7472(3) 36_454 ?
Si1 Tb1 2.7472(3) 9 ?
Si1 Tb1 2.7472(3) 5 ?
Si1 Tb1 2.7472(3) 32_544 ?
Si1 Tb1 2.7472(3) 28_445 ?
